data_2020396
loop_
_publ_author_name
'Jiao, Chen'
'Zhang, Si-Si'
'Li, Zuo-Yin'
'Liu, Jian-Jun'
'Lin, Mei-Jin'
'Huang, Chang-Cang'

_publ_section_title
;
 Syntheses and structures of discrete copper(II) and cadmium(II)
 supramolecular complexes based on 1,4-diacylthiosemicarbazone ligands
;
_journal_coeditor_code QS3052
_journal_issue 2
_journal_name_full 'Acta Crystallographica Section C'
_journal_page_first 119
_journal_page_last 123
_journal_paper_doi 10.1107/S2053229616000310
_journal_volume 72
_journal_year 2016
_chemical_formula_iupac '[Cu4 (C11 H10 N3 O3 S)2 (C2 H3 O2)2], 2C3 H7 N O'
_chemical_formula_moiety 'C26 H26 Cu4 N6 O10 S2, 2(C3 H7 N O)'
_chemical_formula_sum 'C32 H40 Cu4 N8 O12 S2'
_chemical_formula_weight 1047.00
_chemical_name_systematic
;Di-\m-acetato-bis{\m~4~-1-[(2-oxidophenyl)carbonyl]-2-(propanamidomethanethioyl)hydrazine-1,2-diido}tetracopper(II) dimethylformamide
disolvate
;
_space_group_crystal_system triclinic
_space_group_IT_number 2
_space_group_name_Hall '-P 1'
_space_group_name_H-M_alt 'P -1'
_symmetry_space_group_name_Hall '-P 1'
_symmetry_space_group_name_H-M 'P -1'
_atom_sites_solution_hydrogens geom
_audit_creation_method SHELXL-2014/6
_cell_angle_alpha 111.67(3)
_cell_angle_beta 107.76(3)
_cell_angle_gamma 95.87(3)
_cell_formula_units_Z 1
_cell_length_a 8.4421(17)
_cell_length_b 11.435(2)
_cell_length_c 11.909(2)
_cell_measurement_reflns_used 2965
_cell_measurement_temperature 293(2)
_cell_measurement_theta_max 27.4894
_cell_measurement_theta_min 3.1642
_cell_volume 987.0(5)
_computing_cell_refinement
;
CrystalClear (Rigaku, 2002)
;
_computing_data_collection
;
CrystalClear (Rigaku, 2002)
;
_computing_data_reduction
;
CrystalClear (Rigaku, 2002)
;
_computing_molecular_graphics
;
DIAMOND (Brandenburg, 2004)
;
_computing_publication_material
;
publCIF (Westrip, 2010)
;
_computing_structure_refinement
;
SHELXL2014 (Sheldrick, 2015)
;
_computing_structure_solution
;
SHELXS97 (Sheldrick, 2008)
;
_diffrn_ambient_temperature 293(2)
_diffrn_measured_fraction_theta_full 0.981
_diffrn_measured_fraction_theta_max 0.963
_diffrn_measurement_device_type 'Rigaku Saturn 724 CCD area-detector'
_diffrn_measurement_method '\w scans'
_diffrn_radiation_type MoK\a
_diffrn_radiation_wavelength 0.71073
_diffrn_reflns_av_R_equivalents 0.0359
_diffrn_reflns_limit_h_max 10
_diffrn_reflns_limit_h_min -10
_diffrn_reflns_limit_k_max 14
_diffrn_reflns_limit_k_min -14
_diffrn_reflns_limit_l_max 15
_diffrn_reflns_limit_l_min -15
_diffrn_reflns_number 8309
_diffrn_reflns_theta_full 25.242
_diffrn_reflns_theta_max 27.488
_diffrn_reflns_theta_min 3.164
_exptl_absorpt_coefficient_mu 2.302
_exptl_absorpt_correction_T_max 0.9189
_exptl_absorpt_correction_T_min 0.7153
_exptl_absorpt_correction_type numerical
_exptl_absorpt_process_details
;
(RAPID-AUTO; Rigaku, 1998)
;
_exptl_crystal_colour black
_exptl_crystal_density_diffrn 1.761
_exptl_crystal_description block
_exptl_crystal_F_000 532
_exptl_crystal_size_max 0.28
_exptl_crystal_size_mid 0.20
_exptl_crystal_size_min 0.15
_refine_diff_density_max 0.384
_refine_diff_density_min -0.499
_refine_ls_extinction_method none
_refine_ls_goodness_of_fit_ref 1.115
_refine_ls_hydrogen_treatment constr
_refine_ls_matrix_type full
_refine_ls_number_parameters 266
_refine_ls_number_reflns 4355
_refine_ls_number_restraints 0
_refine_ls_restrained_S_all 1.115
_refine_ls_R_factor_all 0.0591
_refine_ls_R_factor_gt 0.0483
_refine_ls_shift/su_max 0.000
_refine_ls_shift/su_mean 0.000
_refine_ls_structure_factor_coef Fsqd
_refine_ls_weighting_details 'w=1/[\s^2^(Fo^2^)+(0.0342P)^2^+1.2320P] where P=(Fo^2^+2Fc^2^)/3'
_refine_ls_weighting_scheme calc
_refine_ls_wR_factor_gt 0.1000
_refine_ls_wR_factor_ref 0.1060
_reflns_number_gt 3779
_reflns_number_total 4355
_reflns_threshold_expression 'I > 2\s(I)'
_cod_data_source_file qs3052sup1.cif
_cod_data_source_block I
_cod_depositor_comments 'Adding full bibliography for 2020396--2020397.cif.'
_cod_original_cell_volume 987.0(4)
_cod_database_code 2020396
_cod_database_fobs_code 2020396
_shelx_space_group_comment
;
The symmetry employed for this shelxl refinement is uniquely defined
by the following loop, which should always be used as a source of
symmetry information in preference to the above space-group names.
They are only intended as comments.
;
_shelxl_version_number 2014/6

loop_
_space_group_symop_operation_xyz
'x, y, z'
'-x, -y, -z'

loop_
_atom_site_type_symbol
_atom_site_label
_atom_site_fract_x
_atom_site_fract_y
_atom_site_fract_z
_atom_site_U_iso_or_equiv
_atom_site_adp_type
_atom_site_calc_flag
_atom_site_occupancy
S S1 0.30091(14) -0.21492(9) 0.48375(10) 0.0428(2) Uani d 1
Cu Cu1 0.17118(6) -0.11507(4) 0.62211(4) 0.03556(13) Uani d 1
Cu Cu2 0.19996(6) 0.12971(4) 0.39528(4) 0.03636(13) Uani d 1
O O1 0.0974(3) -0.0171(2) 0.7556(2) 0.0394(6) Uani d 1
O O2 0.1568(3) 0.2107(2) 0.5535(2) 0.0400(6) Uani d 1
O O3 0.2854(3) 0.0413(2) 0.2591(2) 0.0404(6) Uani d 1
O O4 0.1590(4) 0.2701(2) 0.3473(3) 0.0449(6) Uani d 1
O O5 -0.1058(4) 0.2701(2) 0.3527(3) 0.0437(6) Uani d 1
O O6 0.4395(5) 0.6377(3) 0.2128(3) 0.0651(9) Uani d 1
N N1 0.2097(4) 0.0277(3) 0.5768(3) 0.0337(6) Uani d 1
N N2 0.2482(4) 0.0051(3) 0.4654(3) 0.0329(6) Uani d 1
N N3 0.3370(4) -0.1308(3) 0.3097(3) 0.0377(7) Uani d 1
H H3 0.3718 -0.2007 0.2846 0.045 Uiso calc 1
N N4 0.5064(5) 0.4571(4) 0.2321(4) 0.0568(10) Uani d 1
C C1 0.1089(5) 0.1099(3) 0.8028(3) 0.0354(7) Uani d 1
C C2 0.0844(5) 0.1688(4) 0.9206(4) 0.0441(9) Uani d 1
H H4 0.0707 0.1197 0.9657 0.053 Uiso calc 1
C C3 0.0802(6) 0.2974(4) 0.9712(4) 0.0527(10) Uani d 1
H H3A 0.0632 0.3337 1.0492 0.063 Uiso calc 1
C C4 0.1013(6) 0.3736(4) 0.9061(4) 0.0544(11) Uani d 1
H H2 0.0978 0.4603 0.9397 0.065 Uiso calc 1
C C5 0.1274(5) 0.3189(4) 0.7918(4) 0.0449(9) Uani d 1
H H1 0.1402 0.3694 0.7478 0.054 Uiso calc 1
C C6 0.1355(4) 0.1888(3) 0.7392(3) 0.0355(8) Uani d 1
C C7 0.1674(4) 0.1409(3) 0.6178(3) 0.0334(7) Uani d 1
C C8 0.2930(4) -0.1032(3) 0.4187(3) 0.0331(7) Uani d 1
C C9 0.3320(5) -0.0617(4) 0.2381(3) 0.0374(8) Uani d 1
C C10 0.3912(6) -0.1179(5) 0.1266(4) 0.0550(11) Uani d 1
H H10A 0.5148 -0.0873 0.1587 0.066 Uiso calc 1
H H10B 0.3647 -0.2116 0.0952 0.066 Uiso calc 1
C C11 0.3140(8) -0.0853(6) 0.0159(5) 0.0836(18) Uani d 1
H H11A 0.1918 -0.1176 -0.0188 0.125 Uiso calc 1
H H11B 0.3585 -0.1243 -0.0506 0.125 Uiso calc 1
H H11C 0.3417 0.0071 0.0452 0.125 Uiso calc 1
C C12 0.0276(6) 0.3158(4) 0.3427(4) 0.0416(9) Uani d 1
C C13 0.0351(6) 0.4398(4) 0.3253(5) 0.0596(12) Uani d 1
H H13A -0.0673 0.4308 0.2560 0.089 Uiso calc 1
H H13B 0.1332 0.4580 0.3042 0.089 Uiso calc 1
H H13C 0.0441 0.5098 0.4044 0.089 Uiso calc 1
C C14 0.5265(10) 0.3825(8) 0.3076(9) 0.128(3) Uani d 1
H H14A 0.5328 0.4355 0.3937 0.192 Uiso calc 1
H H14B 0.6300 0.3531 0.3128 0.192 Uiso calc 1
H H14C 0.4302 0.3090 0.2668 0.192 Uiso calc 1
C C15 0.5271(7) 0.4010(5) 0.1085(5) 0.0760(15) Uani d 1
H H15A 0.5081 0.4582 0.0662 0.114 Uiso calc 1
H H15B 0.4456 0.3188 0.0546 0.114 Uiso calc 1
H H15C 0.6412 0.3888 0.1227 0.114 Uiso calc 1
C C16 0.4658(6) 0.5703(5) 0.2711(5) 0.0641(13) Uani d 1
H H16 0.4565 0.6013 0.3523 0.077 Uiso calc 1

loop_
_atom_site_aniso_label
_atom_site_aniso_U_11
_atom_site_aniso_U_22
_atom_site_aniso_U_33
_atom_site_aniso_U_12
_atom_site_aniso_U_13
_atom_site_aniso_U_23
S1 0.0582(6) 0.0339(5) 0.0537(6) 0.0257(4) 0.0298(5) 0.0258(4)
Cu1 0.0433(3) 0.0289(2) 0.0430(3) 0.01628(19) 0.0188(2) 0.01989(19)
Cu2 0.0465(3) 0.0278(2) 0.0432(3) 0.01498(19) 0.0202(2) 0.01943(19)
O1 0.0543(16) 0.0299(12) 0.0411(14) 0.0157(12) 0.0227(12) 0.0169(11)
O2 0.0582(16) 0.0272(12) 0.0430(14) 0.0162(12) 0.0229(13) 0.0190(11)
O3 0.0500(15) 0.0374(14) 0.0440(14) 0.0176(12) 0.0219(12) 0.0225(12)
O4 0.0584(17) 0.0362(14) 0.0568(17) 0.0199(13) 0.0293(14) 0.0288(13)
O5 0.0572(17) 0.0358(14) 0.0577(17) 0.0232(13) 0.0305(14) 0.0300(13)
O6 0.087(2) 0.0515(19) 0.079(2) 0.0400(18) 0.041(2) 0.0370(18)
N1 0.0408(16) 0.0279(14) 0.0361(16) 0.0131(12) 0.0157(13) 0.0149(12)
N2 0.0362(15) 0.0292(14) 0.0354(15) 0.0109(12) 0.0131(13) 0.0152(12)
N3 0.0435(17) 0.0344(16) 0.0416(17) 0.0199(14) 0.0192(14) 0.0172(13)
N4 0.058(2) 0.055(2) 0.079(3) 0.0326(19) 0.036(2) 0.038(2)
C1 0.0382(19) 0.0298(17) 0.0362(18) 0.0113(15) 0.0116(15) 0.0127(14)
C2 0.049(2) 0.043(2) 0.040(2) 0.0109(18) 0.0176(18) 0.0173(17)
C3 0.065(3) 0.043(2) 0.046(2) 0.017(2) 0.028(2) 0.0085(18)
C4 0.072(3) 0.037(2) 0.056(3) 0.022(2) 0.032(2) 0.0119(19)
C5 0.059(2) 0.0293(18) 0.047(2) 0.0187(18) 0.0207(19) 0.0138(16)
C6 0.0357(18) 0.0318(18) 0.0369(19) 0.0113(15) 0.0112(15) 0.0133(15)
C7 0.0338(18) 0.0267(16) 0.0383(18) 0.0072(14) 0.0109(15) 0.0141(14)
C8 0.0325(17) 0.0289(17) 0.0402(19) 0.0105(14) 0.0137(15) 0.0160(15)
C9 0.0352(18) 0.043(2) 0.0361(19) 0.0150(16) 0.0121(15) 0.0188(16)
C10 0.071(3) 0.059(3) 0.052(2) 0.035(2) 0.033(2) 0.028(2)
C11 0.113(5) 0.115(5) 0.066(3) 0.064(4) 0.056(3) 0.056(4)
C12 0.064(3) 0.0325(18) 0.040(2) 0.0192(18) 0.0226(18) 0.0220(16)
C13 0.081(3) 0.041(2) 0.084(3) 0.028(2) 0.041(3) 0.043(2)
C14 0.152(7) 0.164(7) 0.215(9) 0.119(6) 0.137(7) 0.159(7)
C15 0.075(3) 0.058(3) 0.080(4) 0.029(3) 0.029(3) 0.010(3)
C16 0.070(3) 0.066(3) 0.075(3) 0.037(3) 0.039(3) 0.034(3)

loop_
_atom_type_symbol
_atom_type_description
_atom_type_scat_dispersion_real
_atom_type_scat_dispersion_imag
_atom_type_scat_source
C C 0.0033 0.0016 'International Tables Vol C Tables 4.2.6.8 and 6.1.1.4'
Cu Cu 0.3201 1.2651 'International Tables Vol C Tables 4.2.6.8 and 6.1.1.4'
N N 0.0061 0.0033 'International Tables Vol C Tables 4.2.6.8 and 6.1.1.4'
O O 0.0106 0.0060 'International Tables Vol C Tables 4.2.6.8 and 6.1.1.4'
S S 0.1246 0.1234 'International Tables Vol C Tables 4.2.6.8 and 6.1.1.4'
H H 0.0000 0.0000 'International Tables Vol C Tables 4.2.6.8 and 6.1.1.4'

loop_
_geom_angle_atom_site_label_1
_geom_angle_atom_site_label_2
_geom_angle_atom_site_label_3
_geom_angle_site_symmetry_1
_geom_angle_site_symmetry_3
_geom_angle
C8 S1 Cu1 . . 93.93(12)
O1 Cu1 N1 . . 92.53(11)
O1 Cu1 O5 . 2_556 89.60(11)
N1 Cu1 O5 . 2_556 172.58(12)
O1 Cu1 S1 . . 171.24(9)
N1 Cu1 S1 . . 85.48(9)
O5 Cu1 S1 2_556 . 93.46(8)
O1 Cu1 Cu2 . 2_556 53.58(9)
N1 Cu1 Cu2 . 2_556 100.31(9)
O5 Cu1 Cu2 2_556 2_556 75.30(8)
S1 Cu1 Cu2 . 2_556 135.18(4)
N2 Cu2 O4 . . 172.78(12)
N2 Cu2 O2 . . 81.04(11)
O4 Cu2 O2 . . 92.43(11)
N2 Cu2 O3 . . 89.95(11)
O4 Cu2 O3 . . 96.06(11)
O2 Cu2 O3 . . 167.88(11)
N2 Cu2 Cu1 . 2_556 98.75(9)
O4 Cu2 Cu1 . 2_556 80.60(9)
O2 Cu2 Cu1 . 2_556 61.18(9)
O3 Cu2 Cu1 . 2_556 128.80(9)
C1 O1 Cu1 . . 126.9(2)
C7 O2 Cu2 . . 112.7(2)
C9 O3 Cu2 . . 126.9(2)
C12 O4 Cu2 . . 124.9(2)
C12 O5 Cu1 . 2_556 131.1(2)
C7 N1 N2 . . 110.9(3)
C7 N1 Cu1 . . 128.7(2)
N2 N1 Cu1 . . 118.5(2)
C8 N2 N1 . . 115.3(3)
C8 N2 Cu2 . . 130.4(2)
N1 N2 Cu2 . . 113.8(2)
C9 N3 C8 . . 128.3(3)
C9 N3 H3 . . 115.9
C8 N3 H3 . . 115.9
C16 N4 C14 . . 122.1(5)
C16 N4 C15 . . 121.0(4)
C14 N4 C15 . . 116.9(5)
O1 C1 C2 . . 117.8(3)
O1 C1 C6 . . 124.5(3)
C2 C1 C6 . . 117.6(3)
C3 C2 C1 . . 121.7(4)
C3 C2 H4 . . 119.1
C1 C2 H4 . . 119.1
C2 C3 C4 . . 120.4(4)
C2 C3 H3A . . 119.8
C4 C3 H3A . . 119.8
C5 C4 C3 . . 119.0(4)
C5 C4 H2 . . 120.5
C3 C4 H2 . . 120.5
C4 C5 C6 . . 121.9(4)
C4 C5 H1 . . 119.1
C6 C5 H1 . . 119.1
C5 C6 C1 . . 119.3(3)
C5 C6 C7 . . 117.4(3)
C1 C6 C7 . . 123.3(3)
O2 C7 N1 . . 121.0(3)
O2 C7 C6 . . 118.9(3)
N1 C7 C6 . . 120.0(3)
N2 C8 N3 . . 118.5(3)
N2 C8 S1 . . 123.9(3)
N3 C8 S1 . . 117.6(2)
O3 C9 N3 . . 125.2(3)
O3 C9 C10 . . 119.9(3)
N3 C9 C10 . . 114.9(3)
C11 C10 C9 . . 114.7(4)
C11 C10 H10A . . 108.6
C9 C10 H10A . . 108.6
C11 C10 H10B . . 108.6
C9 C10 H10B . . 108.6
H10A C10 H10B . . 107.6
C10 C11 H11A . . 109.5
C10 C11 H11B . . 109.5
H11A C11 H11B . . 109.5
C10 C11 H11C . . 109.5
H11A C11 H11C . . 109.5
H11B C11 H11C . . 109.5
O5 C12 O4 . . 127.2(3)
O5 C12 C13 . . 116.7(4)
O4 C12 C13 . . 116.0(4)
C12 C13 H13A . . 109.5
C12 C13 H13B . . 109.5
H13A C13 H13B . . 109.5
C12 C13 H13C . . 109.5
H13A C13 H13C . . 109.5
H13B C13 H13C . . 109.5
N4 C14 H14A . . 109.5
N4 C14 H14B . . 109.5
H14A C14 H14B . . 109.5
N4 C14 H14C . . 109.5
H14A C14 H14C . . 109.5
H14B C14 H14C . . 109.5
N4 C15 H15A . . 109.5
N4 C15 H15B . . 109.5
H15A C15 H15B . . 109.5
N4 C15 H15C . . 109.5
H15A C15 H15C . . 109.5
H15B C15 H15C . . 109.5
O6 C16 N4 . . 127.2(5)
O6 C16 H16 . . 116.4
N4 C16 H16 . . 116.4

loop_
_geom_bond_atom_site_label_1
_geom_bond_atom_site_label_2
_geom_bond_site_symmetry_2
_geom_bond_distance
_geom_bond_publ_flag
S1 C8 . 1.719(3) ?
Cu1 S1 . 2.2771(12) y
Cu1 N1 . 1.927(3) y
Cu1 O1 . 1.898(3) y
Cu1 O2 2_556 2.719(3) y
Cu1 O5 2_556 1.957(2) y
Cu1 Cu2 2_556 3.0592(9) ?
Cu2 N2 . 1.919(3) y
Cu2 O1 2_556 2.645(3) y
Cu2 O2 . 1.934(3) y
Cu2 O3 . 1.955(3) y
Cu2 O4 . 1.922(2) y
Cu2 Cu1 2_556 3.0592(9) ?
O1 C1 . 1.330(4) ?
O2 C7 . 1.287(4) ?
O3 C9 . 1.241(4) ?
O4 C12 . 1.269(5) ?
O5 C12 . 1.251(5) ?
O5 Cu1 2_556 1.957(2) ?
O6 C16 . 1.209(5) ?
N1 C7 . 1.332(4) ?
N1 N2 . 1.399(4) ?
N2 C8 . 1.304(4) ?
N3 C9 . 1.354(4) ?
N3 C8 . 1.393(4) ?
N3 H3 . 0.8600 ?
N4 C16 . 1.323(6) ?
N4 C14 . 1.439(6) ?
N4 C15 . 1.446(6) ?
C1 C2 . 1.405(5) ?
C1 C6 . 1.416(5) ?
C2 C3 . 1.377(5) ?
C2 H4 . 0.9300 ?
C3 C4 . 1.394(6) ?
C3 H3A . 0.9300 ?
C4 C5 . 1.369(6) ?
C4 H2 . 0.9300 ?
C5 C6 . 1.403(5) ?
C5 H1 . 0.9300 ?
C6 C7 . 1.464(5) ?
C9 C10 . 1.506(5) ?
C10 C11 . 1.480(6) ?
C10 H10A . 0.9700 ?
C10 H10B . 0.9700 ?
C11 H11A . 0.9600 ?
C11 H11B . 0.9600 ?
C11 H11C . 0.9600 ?
C12 C13 . 1.505(5) ?
C13 H13A . 0.9600 ?
C13 H13B . 0.9600 ?
C13 H13C . 0.9600 ?
C14 H14A . 0.9600 ?
C14 H14B . 0.9600 ?
C14 H14C . 0.9600 ?
C15 H15A . 0.9600 ?
C15 H15B . 0.9600 ?
C15 H15C . 0.9600 ?
C16 H16 . 0.9300 ?

loop_
_geom_hbond_atom_site_label_D
_geom_hbond_atom_site_label_H
_geom_hbond_atom_site_label_A
_geom_hbond_site_symmetry_A
_geom_hbond_distance_DH
_geom_hbond_distance_HA
_geom_hbond_distance_DA
_geom_hbond_angle_DHA
N3 H3 O6 1_545 0.86 1.95 2.812(4) 175.3

loop_
_geom_torsion_atom_site_label_1
_geom_torsion_atom_site_label_2
_geom_torsion_atom_site_label_3
_geom_torsion_atom_site_label_4
_geom_torsion_site_symmetry_1
_geom_torsion
N1 Cu1 O1 C1 . -10.5(3)
O5 Cu1 O1 C1 2_556 176.6(3)
Cu2 Cu1 O1 C1 2_556 -111.4(3)
C7 N1 N2 C8 . 179.3(3)
Cu1 N1 N2 C8 . -15.1(4)
C7 N1 N2 Cu2 . -7.6(3)
Cu1 N1 N2 Cu2 . 157.98(15)
Cu1 O1 C1 C2 . -165.4(3)
Cu1 O1 C1 C6 . 17.9(5)
O1 C1 C2 C3 . -174.7(4)
C6 C1 C2 C3 . 2.2(6)
C1 C2 C3 C4 . -0.3(7)
C2 C3 C4 C5 . -0.4(7)
C3 C4 C5 C6 . -0.7(7)
C4 C5 C6 C1 . 2.7(6)
C4 C5 C6 C7 . -178.8(4)
O1 C1 C6 C5 . 173.3(4)
C2 C1 C6 C5 . -3.3(5)
O1 C1 C6 C7 . -5.1(6)
C2 C1 C6 C7 . 178.2(3)
Cu2 O2 C7 N1 . 2.0(4)
Cu2 O2 C7 C6 . -179.2(2)
N2 N1 C7 O2 . 3.7(5)
Cu1 N1 C7 O2 . -160.1(3)
N2 N1 C7 C6 . -175.1(3)
Cu1 N1 C7 C6 . 21.1(5)
C5 C6 C7 O2 . -12.0(5)
C1 C6 C7 O2 . 166.5(3)
C5 C6 C7 N1 . 166.8(3)
C1 C6 C7 N1 . -14.7(5)
N1 N2 C8 N3 . -178.5(3)
Cu2 N2 C8 N3 . 9.8(5)
N1 N2 C8 S1 . 1.5(4)
Cu2 N2 C8 S1 . -170.12(18)
C9 N3 C8 N2 . -3.7(6)
C9 N3 C8 S1 . 176.3(3)
Cu1 S1 C8 N2 . 9.3(3)
Cu1 S1 C8 N3 . -170.7(3)
Cu2 O3 C9 N3 . -2.2(6)
Cu2 O3 C9 C10 . 178.7(3)
C8 N3 C9 O3 . 0.0(6)
C8 N3 C9 C10 . 179.1(4)
O3 C9 C10 C11 . -28.5(6)
N3 C9 C10 C11 . 152.3(5)
Cu1 O5 C12 O4 2_556 -0.3(6)
Cu1 O5 C12 C13 2_556 -179.3(3)
Cu2 O4 C12 O5 . -9.2(6)
Cu2 O4 C12 C13 . 169.9(3)
C14 N4 C16 O6 . -176.9(6)
C15 N4 C16 O6 . 1.1(9)
